data_4025204
loop_
_publ_author_name
'Glenn A. Burley'
'David L. Davies'
'Gerry A. Griffith'
'Michael Lee'
'Kuldip Singh'

_publ_section_title
;
 Cu-Catalyzed N-Alkynylation of Imidazoles, Benzimidazoles, Indazoles, and
 Pyrazoles Using PEG as Solvent Medium
;
_journal_name_full 'Journal of Organic Chemistry'
_journal_page_first 980
_journal_page_last 983
_journal_paper_doi 10.1021/jo902466f
_journal_volume 75
_journal_year 2010
_chemical_formula_moiety 'C17 H14 N2'
_chemical_formula_sum 'C17 H14 N2'
_chemical_formula_weight 246.30
_chemical_name_systematic
; 
 ? 
;
_space_group_IT_number 14
_symmetry_cell_setting monoclinic
_symmetry_space_group_name_Hall '-P 2ybc'
_symmetry_space_group_name_H-M 'P 1 21/c 1'
_atom_sites_solution_hydrogens geom
_atom_sites_solution_primary direct
_atom_sites_solution_secondary difmap
_audit_creation_method SHELXL-97
_cell_angle_alpha 90.00
_cell_angle_beta 90.71(2)
_cell_angle_gamma 90.00
_cell_formula_units_Z 4
_cell_length_a 17.803(13)
_cell_length_b 5.777(4)
_cell_length_c 12.736(10)
_cell_measurement_reflns_used 202
_cell_measurement_temperature 150(2)
_cell_measurement_theta_max 23.394
_cell_measurement_theta_min 2.288
_cell_volume 1309.8(17)
_computing_cell_refinement 'Bruker SMART'
_computing_data_collection 'Bruker SMART'
_computing_data_reduction 'Bruker SHELXTL'
_computing_molecular_graphics 'Bruker SHELXTL'
_computing_publication_material 'Bruker SHELXTL'
_computing_structure_refinement 'SHELXL-97 (Sheldrick, 1997)'
_computing_structure_solution 'SHELXS-97 (Sheldrick, 1990)'
_diffrn_ambient_temperature 150(2)
_diffrn_measured_fraction_theta_full 0.999
_diffrn_measured_fraction_theta_max 0.999
_diffrn_measurement_device_type 'Bruker Apex 2000 CCD area detector'
_diffrn_measurement_method 'phi and omega scans'
_diffrn_radiation_monochromator graphite
_diffrn_radiation_source 'fine-focus sealed tube'
_diffrn_radiation_type MoK\a
_diffrn_radiation_wavelength 0.71073
_diffrn_reflns_av_R_equivalents 0.4838
_diffrn_reflns_av_sigmaI/netI 0.3821
_diffrn_reflns_limit_h_max 21
_diffrn_reflns_limit_h_min -21
_diffrn_reflns_limit_k_max 6
_diffrn_reflns_limit_k_min -6
_diffrn_reflns_limit_l_max 15
_diffrn_reflns_limit_l_min -14
_diffrn_reflns_number 9019
_diffrn_reflns_theta_full 24.99
_diffrn_reflns_theta_max 24.99
_diffrn_reflns_theta_min 2.29
_exptl_absorpt_coefficient_mu 0.074
_exptl_absorpt_correction_type none
_exptl_crystal_colour colourless
_exptl_crystal_density_diffrn 1.249
_exptl_crystal_density_method 'not measured'
_exptl_crystal_description needle
_exptl_crystal_F_000 520
_exptl_crystal_size_max 0.26
_exptl_crystal_size_mid 0.10
_exptl_crystal_size_min 0.03
_refine_diff_density_max 0.327
_refine_diff_density_min -0.336
_refine_diff_density_rms 0.088
_refine_ls_extinction_coef 0.006(4)
_refine_ls_extinction_expression Fc^*^=kFc[1+0.001xFc^2^\l^3^/sin(2\q)]^-1/4^
_refine_ls_extinction_method SHELXL
_refine_ls_goodness_of_fit_ref 0.757
_refine_ls_hydrogen_treatment constr
_refine_ls_matrix_type full
_refine_ls_number_parameters 175
_refine_ls_number_reflns 2303
_refine_ls_number_restraints 0
_refine_ls_restrained_S_all 0.757
_refine_ls_R_factor_all 0.2773
_refine_ls_R_factor_gt 0.0994
_refine_ls_shift/su_max 0.000
_refine_ls_shift/su_mean 0.000
_refine_ls_structure_factor_coef Fsqd
_refine_ls_weighting_details 'calc w=1/[\s^2^(Fo^2^)+(0.0000P)^2^+0.0000P] where P=(Fo^2^+2Fc^2^)/3'
_refine_ls_weighting_scheme calc
_refine_ls_wR_factor_gt 0.2167
_refine_ls_wR_factor_ref 0.3129
_reflns_number_gt 584
_reflns_number_total 2303
_reflns_threshold_expression >2sigma(I)
_cod_data_source_file jo902466f_si_002.cif
_cod_data_source_block 09041
_cod_depositor_comments
;
The following automatic conversions were performed:

'_symmetry_cell_setting' value 'Monoclinic' changed to 'monoclinic'
according to the built-in table from CIF Core dictionary named
'cif_core.dic' version 2.4.1 from 2010-06-29.

Automatic conversion script
Id: cif_fix_values 1646 2011-03-28 12:23:43Z adriana 
;
_cod_database_code 4025204

loop_
_symmetry_equiv_pos_as_xyz
'x, y, z'
'-x, y+1/2, -z+1/2'
'-x, -y, -z'
'x, -y-1/2, z-1/2'

loop_
_atom_site_label
_atom_site_type_symbol
_atom_site_fract_x
_atom_site_fract_y
_atom_site_fract_z
_atom_site_U_iso_or_equiv
_atom_site_adp_type
_atom_site_occupancy
_atom_site_symmetry_multiplicity
_atom_site_calc_flag
_atom_site_refinement_flags
_atom_site_disorder_assembly
_atom_site_disorder_group
N1 N 0.2517(3) 0.5646(9) 0.5246(6) 0.0611(18) Uani 1 1 d . . .
N2 N 0.2009(3) 0.5462(9) 0.6858(5) 0.067(2) Uani 1 1 d . . .
C1 C 0.2463(4) 0.4521(11) 0.6182(7) 0.067(2) Uani 1 1 d . . .
H1 H 0.2736 0.3146 0.6333 0.080 Uiso 1 1 calc R . .
C2 C 0.2028(4) 0.7560(10) 0.5320(7) 0.055(2) Uani 1 1 d . . .
C3 C 0.1817(3) 0.9245(10) 0.4596(6) 0.062(2) Uani 1 1 d . . .
H3 H 0.2027 0.9320 0.3915 0.075 Uiso 1 1 calc R . .
C4 C 0.1286(4) 1.0794(10) 0.4927(7) 0.060(2) Uani 1 1 d . . .
C5 C 0.0961(4) 1.0688(11) 0.5924(7) 0.060(2) Uani 1 1 d . . .
C6 C 0.1192(3) 0.8971(10) 0.6615(6) 0.061(2) Uani 1 1 d . . .
H6 H 0.0985 0.8877 0.7298 0.073 Uiso 1 1 calc R . .
C7 C 0.1731(4) 0.7385(10) 0.6295(7) 0.053(2) Uani 1 1 d . . .
C8 C 0.2919(5) 0.5101(11) 0.4398(9) 0.064(3) Uani 1 1 d . . .
C9 C 0.3277(4) 0.4602(12) 0.3640(8) 0.064(3) Uani 1 1 d . . .
C10 C 0.3677(4) 0.4034(11) 0.2725(7) 0.057(2) Uani 1 1 d . . .
C11 C 0.3658(4) 0.5521(12) 0.1876(8) 0.067(2) Uani 1 1 d . . .
H11 H 0.3389 0.6937 0.1922 0.080 Uiso 1 1 calc R . .
C12 C 0.4021(4) 0.4978(13) 0.0973(8) 0.077(3) Uani 1 1 d . . .
H12 H 0.3999 0.6024 0.0398 0.092 Uiso 1 1 calc R . .
C13 C 0.4424(4) 0.2921(13) 0.0875(8) 0.080(3) Uani 1 1 d . . .
H13 H 0.4675 0.2550 0.0243 0.096 Uiso 1 1 calc R . .
C14 C 0.4447(4) 0.1439(13) 0.1727(8) 0.071(3) Uani 1 1 d . . .
H14 H 0.4724 0.0037 0.1684 0.085 Uiso 1 1 calc R . .
C15 C 0.4073(4) 0.1970(11) 0.2639(7) 0.065(2) Uani 1 1 d . . .
H15 H 0.4086 0.0917 0.3212 0.078 Uiso 1 1 calc R . .
C16 C 0.0352(4) 1.2351(10) 0.6236(7) 0.082(3) Uani 1 1 d . . .
H16A H 0.0129 1.1837 0.6896 0.123 Uiso 1 1 calc R . .
H16B H -0.0037 1.2399 0.5685 0.123 Uiso 1 1 calc R . .
H16C H 0.0566 1.3901 0.6331 0.123 Uiso 1 1 calc R . .
C17 C 0.1015(4) 1.2612(10) 0.4161(6) 0.083(3) Uani 1 1 d . . .
H17A H 0.1279 1.2436 0.3496 0.125 Uiso 1 1 calc R . .
H17B H 0.1115 1.4154 0.4452 0.125 Uiso 1 1 calc R . .
H17C H 0.0474 1.2428 0.4039 0.125 Uiso 1 1 calc R . .

loop_
_atom_site_aniso_label
_atom_site_aniso_U_11
_atom_site_aniso_U_22
_atom_site_aniso_U_33
_atom_site_aniso_U_23
_atom_site_aniso_U_13
_atom_site_aniso_U_12
N1 0.050(4) 0.040(3) 0.092(6) 0.002(4) -0.025(4) 0.010(3)
N2 0.058(4) 0.042(3) 0.102(6) -0.006(4) -0.025(4) 0.003(3)
C1 0.064(5) 0.037(4) 0.098(7) -0.007(5) -0.044(5) -0.002(4)
C2 0.041(4) 0.032(4) 0.091(6) -0.001(4) -0.014(4) -0.004(3)
C3 0.047(4) 0.041(4) 0.098(6) 0.003(4) -0.026(4) -0.001(3)
C4 0.050(4) 0.033(4) 0.097(6) -0.009(4) -0.039(4) 0.000(3)
C5 0.040(4) 0.050(4) 0.088(6) -0.024(5) -0.027(4) 0.006(3)
C6 0.042(4) 0.041(4) 0.099(6) -0.004(4) -0.024(4) -0.009(3)
C7 0.049(4) 0.029(4) 0.081(6) -0.005(4) -0.026(4) 0.001(3)
C8 0.049(5) 0.041(4) 0.102(8) -0.009(5) -0.040(5) 0.012(4)
C9 0.046(5) 0.037(4) 0.108(8) -0.012(5) -0.029(5) 0.008(4)
C10 0.045(4) 0.036(4) 0.090(6) -0.005(4) -0.025(4) 0.000(3)
C11 0.046(5) 0.039(4) 0.115(7) -0.007(5) -0.024(5) -0.002(4)
C12 0.049(5) 0.060(5) 0.120(8) -0.007(5) -0.026(5) -0.013(4)
C13 0.052(5) 0.056(5) 0.131(9) -0.009(5) -0.022(5) 0.004(4)
C14 0.043(5) 0.051(5) 0.119(8) -0.014(5) -0.026(5) 0.008(4)
C15 0.045(4) 0.039(4) 0.110(8) -0.012(4) -0.035(5) -0.001(3)
C16 0.053(5) 0.054(4) 0.138(8) -0.023(5) -0.025(5) 0.010(4)
C17 0.064(5) 0.046(4) 0.138(8) 0.012(4) -0.046(5) 0.003(3)

loop_
_atom_type_symbol
_atom_type_description
_atom_type_scat_dispersion_real
_atom_type_scat_dispersion_imag
_atom_type_scat_source
C C 0.0033 0.0016 'International Tables Vol C Tables 4.2.6.8 and 6.1.1.4'
H H 0.0000 0.0000 'International Tables Vol C Tables 4.2.6.8 and 6.1.1.4'
N N 0.0061 0.0033 'International Tables Vol C Tables 4.2.6.8 and 6.1.1.4'

loop_
_geom_angle_atom_site_label_1
_geom_angle_atom_site_label_2
_geom_angle_atom_site_label_3
_geom_angle
_geom_angle_site_symmetry_1
_geom_angle_site_symmetry_3
_geom_angle_publ_flag
C8 N1 C1 129.6(6) . . ?
C8 N1 C2 125.0(7) . . ?
C1 N1 C2 105.4(7) . . ?
C1 N2 C7 102.1(7) . . ?
N2 C1 N1 115.4(7) . . ?
N2 C1 H1 122.3 . . ?
N1 C1 H1 122.3 . . ?
C7 C2 C3 123.5(7) . . ?
C7 C2 N1 104.5(7) . . ?
C3 C2 N1 131.8(9) . . ?
C4 C3 C2 115.8(8) . . ?
C4 C3 H3 122.1 . . ?
C2 C3 H3 122.1 . . ?
C3 C4 C5 122.9(7) . . ?
C3 C4 C17 118.1(8) . . ?
C5 C4 C17 118.9(7) . . ?
C6 C5 C4 119.0(7) . . ?
C6 C5 C16 119.9(8) . . ?
C4 C5 C16 121.1(7) . . ?
C5 C6 C7 119.0(8) . . ?
C5 C6 H6 120.5 . . ?
C7 C6 H6 120.5 . . ?
C2 C7 C6 119.8(7) . . ?
C2 C7 N2 112.6(7) . . ?
C6 C7 N2 127.5(8) . . ?
C9 C8 N1 179.7(9) . . ?
C8 C9 C10 178.0(7) . . ?
C11 C10 C15 118.7(8) . . ?
C11 C10 C9 119.6(7) . . ?
C15 C10 C9 121.7(8) . . ?
C12 C11 C10 120.7(8) . . ?
C12 C11 H11 119.6 . . ?
C10 C11 H11 119.6 . . ?
C11 C12 C13 121.4(8) . . ?
C11 C12 H12 119.3 . . ?
C13 C12 H12 119.3 . . ?
C14 C13 C12 117.9(9) . . ?
C14 C13 H13 121.1 . . ?
C12 C13 H13 121.1 . . ?
C15 C14 C13 120.9(7) . . ?
C15 C14 H14 119.6 . . ?
C13 C14 H14 119.6 . . ?
C14 C15 C10 120.4(8) . . ?
C14 C15 H15 119.8 . . ?
C10 C15 H15 119.8 . . ?
C5 C16 H16A 109.5 . . ?
C5 C16 H16B 109.5 . . ?
H16A C16 H16B 109.5 . . ?
C5 C16 H16C 109.5 . . ?
H16A C16 H16C 109.5 . . ?
H16B C16 H16C 109.5 . . ?
C4 C17 H17A 109.5 . . ?
C4 C17 H17B 109.5 . . ?
H17A C17 H17B 109.5 . . ?
C4 C17 H17C 109.5 . . ?
H17A C17 H17C 109.5 . . ?
H17B C17 H17C 109.5 . . ?

loop_
_geom_bond_atom_site_label_1
_geom_bond_atom_site_label_2
_geom_bond_distance
_geom_bond_site_symmetry_2
_geom_bond_publ_flag
N1 C8 1.342(10) . ?
N1 C1 1.362(8) . ?
N1 C2 1.410(8) . ?
N2 C1 1.306(8) . ?
N2 C7 1.409(7) . ?
C1 H1 0.9500 . ?
C2 C7 1.359(9) . ?
C2 C3 1.390(9) . ?
C3 C4 1.372(9) . ?
C3 H3 0.9500 . ?
C4 C5 1.403(10) . ?
C4 C17 1.509(8) . ?
C5 C6 1.385(9) . ?
C5 C16 1.507(9) . ?
C6 C7 1.391(9) . ?
C6 H6 0.9500 . ?
C8 C9 1.199(11) . ?
C9 C10 1.412(11) . ?
C10 C11 1.380(9) . ?
C10 C15 1.390(9) . ?
C11 C12 1.363(9) . ?
C11 H11 0.9500 . ?
C12 C13 1.395(10) . ?
C12 H12 0.9500 . ?
C13 C14 1.383(10) . ?
C13 H13 0.9500 . ?
C14 C15 1.381(10) . ?
C14 H14 0.9500 . ?
C15 H15 0.9500 . ?
C16 H16A 0.9800 . ?
C16 H16B 0.9800 . ?
C16 H16C 0.9800 . ?
C17 H17A 0.9800 . ?
C17 H17B 0.9800 . ?
C17 H17C 0.9800 . ?

loop_
_geom_torsion_atom_site_label_1
_geom_torsion_atom_site_label_2
_geom_torsion_atom_site_label_3
_geom_torsion_atom_site_label_4
_geom_torsion
_geom_torsion_site_symmetry_1
_geom_torsion_site_symmetry_2
_geom_torsion_site_symmetry_3
_geom_torsion_site_symmetry_4
_geom_torsion_publ_flag
C7 N2 C1 N1 0.9(7) . . . . ?
C8 N1 C1 N2 -178.8(6) . . . . ?
C2 N1 C1 N2 -0.6(7) . . . . ?
C8 N1 C2 C7 178.3(6) . . . . ?
C1 N1 C2 C7 0.0(6) . . . . ?
C8 N1 C2 C3 2.4(10) . . . . ?
C1 N1 C2 C3 -175.9(6) . . . . ?
C7 C2 C3 C4 1.0(9) . . . . ?
N1 C2 C3 C4 176.2(6) . . . . ?
C2 C3 C4 C5 -1.0(9) . . . . ?
C2 C3 C4 C17 -177.9(5) . . . . ?
C3 C4 C5 C6 1.0(9) . . . . ?
C17 C4 C5 C6 177.9(5) . . . . ?
C3 C4 C5 C16 -176.9(6) . . . . ?
C17 C4 C5 C16 0.0(9) . . . . ?
C4 C5 C6 C7 -0.8(8) . . . . ?
C16 C5 C6 C7 177.1(5) . . . . ?
C3 C2 C7 C6 -0.9(9) . . . . ?
N1 C2 C7 C6 -177.2(5) . . . . ?
C3 C2 C7 N2 176.9(5) . . . . ?
N1 C2 C7 N2 0.6(7) . . . . ?
C5 C6 C7 C2 0.8(8) . . . . ?
C5 C6 C7 N2 -176.6(5) . . . . ?
C1 N2 C7 C2 -0.9(7) . . . . ?
C1 N2 C7 C6 176.7(6) . . . . ?
C1 N1 C8 C9 51(100) . . . . ?
C2 N1 C8 C9 -127(100) . . . . ?
N1 C8 C9 C10 85(100) . . . . ?
C8 C9 C10 C11 47(23) . . . . ?
C8 C9 C10 C15 -131(23) . . . . ?
C15 C10 C11 C12 -0.1(9) . . . . ?
C9 C10 C11 C12 -178.0(6) . . . . ?
C10 C11 C12 C13 -0.3(10) . . . . ?
C11 C12 C13 C14 -0.1(10) . . . . ?
C12 C13 C14 C15 0.9(10) . . . . ?
C13 C14 C15 C10 -1.3(10) . . . . ?
C11 C10 C15 C14 0.9(9) . . . . ?
C9 C10 C15 C14 178.8(6) . . . . ?

loop_
_cod_related_entry_id
_cod_related_entry_database
_cod_related_entry_code
1 ChemSpider 30659139
